data_2016353
loop_
_publ_author_name
'Rodr\'iguez, Ricaurte'
'Cobo, Justo'
'Nogueras, Manuel'
'Low, John N.'
'Glidewell, Christopher'

_publ_section_title
;
 A three-dimensional hydrogen-bonded framework in
 2-amino-6-(<i>N</i>-methylanilino)pyrimidin-4(3<i>H</i>)-one and a
 ribbon of fused hydrogen-bonded rings in
 2-amino-6-(<i>N</i>-methylanilino)-5-nitropyrimidin-4(3<i>H</i>)-one
;
_journal_coeditor_code SK3172
_journal_issue 12
_journal_name_full 'Acta Crystallographica Section C'
_journal_page_first o697
_journal_page_last o700
_journal_paper_doi 10.1107/S0108270107049931
_journal_volume 63
_journal_year 2007
_chemical_formula_iupac 'C11 H11 N5 O3'
_chemical_formula_moiety 'C11 H11 N5 O3'
_chemical_formula_sum 'C11 H11 N5 O3'
_chemical_formula_weight 261.25
_chemical_name_systematic
;
2-amino-6-(methylanilino)-5-nitropyrimidin-4(3H)-one
;
_space_group_IT_number 19
_symmetry_cell_setting orthorhombic
_symmetry_space_group_name_Hall 'P 2ac 2ab'
_symmetry_space_group_name_H-M 'P 21 21 21'
_atom_sites_solution_hydrogens geom
_atom_sites_solution_primary direct
_atom_sites_solution_secondary difmap
_cell_angle_alpha 90.00
_cell_angle_beta 90.00
_cell_angle_gamma 90.00
_cell_formula_units_Z 4
_cell_length_a 8.955(3)
_cell_length_b 11.2165(15)
_cell_length_c 11.5670(15)
_cell_measurement_reflns_used 1447
_cell_measurement_temperature 120(2)
_cell_measurement_theta_max 27.63
_cell_measurement_theta_min 3.96
_cell_volume 1161.8(4)
_computing_cell_refinement 'DIRAX/LSQ (Duisenberg <i>et al.</i>,  2000)'
_computing_data_collection 'COLLECT (Hooft, 1999)'
_computing_data_reduction 'EVALCCD (Duisenberg <i>et al.</i>,  2003)'
_computing_molecular_graphics 'PLATON (Spek, 2003)'
_computing_publication_material 'SHELXL97 (Sheldrick, 1997) and PRPKAPPA (Ferguson, 1999)'
_computing_structure_refinement 'OSCAIL (McArdle, 2003) and SHELXL97 (Sheldrick, 1997)'
_computing_structure_solution 'Sir2004 (Burla <i>et al.</i>,  2005)'
_diffrn_ambient_temperature 120(2)
_diffrn_detector_area_resol_mean 9.091
_diffrn_measured_fraction_theta_full 0.995
_diffrn_measured_fraction_theta_max 0.928
_diffrn_measurement_device_type 'Bruker--Nonius KappaCCD'
_diffrn_measurement_method '\f & \w scans'
_diffrn_radiation_monochromator graphite
_diffrn_radiation_source 'Bruker-Nonius FR591 rotating anode'
_diffrn_radiation_type 'Mo K\a'
_diffrn_radiation_wavelength 0.71073
_diffrn_reflns_av_R_equivalents 0.1018
_diffrn_reflns_av_sigmaI/netI 0.0869
_diffrn_reflns_limit_h_max 10
_diffrn_reflns_limit_h_min -11
_diffrn_reflns_limit_k_max 13
_diffrn_reflns_limit_k_min -14
_diffrn_reflns_limit_l_max 14
_diffrn_reflns_limit_l_min -13
_diffrn_reflns_number 15997
_diffrn_reflns_theta_full 25.00
_diffrn_reflns_theta_max 27.63
_diffrn_reflns_theta_min 3.96
_diffrn_standards_decay_% 0
_diffrn_standards_number 0
_exptl_absorpt_coefficient_mu 0.113
_exptl_absorpt_correction_T_max 0.991
_exptl_absorpt_correction_T_min 0.923
_exptl_absorpt_correction_type multi-scan
_exptl_absorpt_process_details '(SADABS; Sheldrick, 2003)'
_exptl_crystal_colour yellow
_exptl_crystal_density_diffrn 1.493
_exptl_crystal_density_method 'not measured'
_exptl_crystal_description plate
_exptl_crystal_F_000 544
_exptl_crystal_size_max 0.32
_exptl_crystal_size_mid 0.26
_exptl_crystal_size_min 0.09
_refine_diff_density_max 0.281
_refine_diff_density_min -0.323
_refine_ls_abs_structure_details 'Friedel pairs merged'
_refine_ls_extinction_method none
_refine_ls_goodness_of_fit_ref 1.048
_refine_ls_hydrogen_treatment constr
_refine_ls_matrix_type full
_refine_ls_number_parameters 173
_refine_ls_number_reflns 1447
_refine_ls_number_restraints 0
_refine_ls_restrained_S_all 1.048
_refine_ls_R_factor_all 0.1299
_refine_ls_R_factor_gt 0.0544
_refine_ls_shift/su_max 0.000
_refine_ls_shift/su_mean 0.000
_refine_ls_structure_factor_coef Fsqd
_refine_ls_weighting_details 'w=1/[\s^2^(Fo^2^)+(0.0790P)^2^] where P=(Fo^2^+2Fc^2^)/3'
_refine_ls_weighting_scheme calc
_refine_ls_wR_factor_gt 0.1123
_refine_ls_wR_factor_ref 0.1378
_reflns_number_gt 879
_reflns_number_total 1447
_reflns_threshold_expression I>2\s(I)
_cod_data_source_file sk3172.cif
_cod_data_source_block II
_cod_database_code 2016353
_cod_database_fobs_code 2016353

loop_
_symmetry_equiv_pos_as_xyz
'x, y, z'
'-x+1/2, -y, z+1/2'
'x+1/2, -y+1/2, -z'
'-x, y+1/2, -z+1/2'

loop_
_atom_site_type_symbol
_atom_site_label
_atom_site_fract_x
_atom_site_fract_y
_atom_site_fract_z
_atom_site_U_iso_or_equiv
_atom_site_adp_type
_atom_site_calc_flag
_atom_site_refinement_flags
_atom_site_occupancy
N N1 0.3771(4) 0.6396(3) 0.8030(3) 0.0256(8) Uani d . 1
C C2 0.3091(4) 0.6763(3) 0.7084(3) 0.0225(10) Uani d . 1
N N2 0.1616(4) 0.6755(3) 0.7050(3) 0.0311(9) Uani d . 1
N N3 0.3820(4) 0.7154(3) 0.6128(3) 0.0248(8) Uani d . 1
C C4 0.5375(4) 0.7283(4) 0.6109(3) 0.0227(9) Uani d . 1
O O4 0.5987(3) 0.7719(2) 0.5250(2) 0.0299(7) Uani d . 1
C C5 0.6088(4) 0.6946(3) 0.7157(3) 0.0221(9) Uani d . 1
N N5 0.7627(4) 0.7276(3) 0.7223(3) 0.0269(8) Uani d . 1
O O51 0.8462(3) 0.7031(3) 0.6411(2) 0.0348(8) Uani d . 1
O O52 0.8067(3) 0.7805(3) 0.8104(3) 0.0358(8) Uani d . 1
C C6 0.5281(4) 0.6463(3) 0.8086(3) 0.0219(9) Uani d . 1
N N6 0.5892(4) 0.6038(3) 0.9073(3) 0.0252(8) Uani d . 1
C C67 0.4899(4) 0.5663(4) 1.0026(4) 0.0339(11) Uani d . 1
C C61 0.7436(4) 0.5716(3) 0.9177(3) 0.0248(9) Uani d . 1
C C62 0.8086(5) 0.4956(4) 0.8391(3) 0.0280(11) Uani d . 1
C C63 0.9581(5) 0.4656(4) 0.8498(4) 0.0335(11) Uani d . 1
C C64 1.0402(5) 0.5102(4) 0.9414(4) 0.0353(11) Uani d . 1
C C65 0.9747(4) 0.5831(4) 1.0209(4) 0.0341(11) Uani d . 1
C C66 0.8255(4) 0.6142(4) 1.0112(4) 0.0289(10) Uani d . 1
H H2A 0.1103 0.6507 0.7652 0.037 Uiso calc R 1
H H2B 0.1146 0.6997 0.6424 0.037 Uiso calc R 1
H H3 0.3303 0.7332 0.5505 0.030 Uiso calc R 1
H H67A 0.4460 0.4886 0.9843 0.051 Uiso calc R 1
H H67B 0.4102 0.6253 1.0125 0.051 Uiso calc R 1
H H67C 0.5478 0.5603 1.0743 0.051 Uiso calc R 1
H H62 0.7511 0.4638 0.7774 0.034 Uiso calc R 1
H H63 1.0039 0.4146 0.7946 0.040 Uiso calc R 1
H H64 1.1428 0.4899 0.9490 0.042 Uiso calc R 1
H H65 1.0320 0.6129 1.0836 0.041 Uiso calc R 1
H H66 0.7799 0.6639 1.0675 0.035 Uiso calc R 1

loop_
_atom_site_aniso_label
_atom_site_aniso_U_11
_atom_site_aniso_U_22
_atom_site_aniso_U_33
_atom_site_aniso_U_12
_atom_site_aniso_U_13
_atom_site_aniso_U_23
N1 0.023(2) 0.0324(19) 0.0218(19) 0.0003(15) 0.0027(15) 0.0009(17)
C2 0.019(2) 0.027(2) 0.021(2) 0.0012(17) 0.0026(18) 0.003(2)
N2 0.024(2) 0.046(2) 0.0233(19) -0.0042(16) 0.0017(17) 0.0079(19)
N3 0.0269(19) 0.0302(19) 0.0174(18) 0.0008(16) -0.0030(15) 0.0002(15)
C4 0.025(2) 0.022(2) 0.021(2) -0.0012(19) -0.001(2) -0.0020(18)
O4 0.0261(16) 0.0398(17) 0.0239(15) -0.0022(13) 0.0026(13) 0.0056(14)
C5 0.017(2) 0.026(2) 0.023(2) -0.0013(17) 0.0000(17) -0.0023(19)
N5 0.028(2) 0.0332(19) 0.0197(18) -0.0021(17) -0.0003(18) 0.0089(17)
O51 0.0226(16) 0.055(2) 0.0273(16) 0.0002(14) 0.0056(15) 0.0058(15)
O52 0.0423(19) 0.0390(18) 0.0261(16) -0.0127(14) -0.0073(14) -0.0001(15)
C6 0.025(2) 0.022(2) 0.018(2) 0.0005(18) 0.0012(19) -0.0032(19)
N6 0.025(2) 0.0307(19) 0.0195(18) 0.0002(15) 0.0017(16) 0.0029(16)
C67 0.035(3) 0.041(3) 0.026(2) 0.001(2) 0.006(2) 0.007(2)
C61 0.021(2) 0.030(2) 0.024(2) 0.0023(19) -0.002(2) 0.001(2)
C62 0.032(3) 0.027(2) 0.024(2) -0.005(2) -0.002(2) 0.001(2)
C63 0.036(3) 0.030(2) 0.034(3) 0.005(2) 0.009(2) 0.008(2)
C64 0.027(2) 0.038(3) 0.041(3) 0.002(2) -0.007(2) 0.012(2)
C65 0.026(3) 0.043(3) 0.033(2) -0.005(2) -0.009(2) 0.009(2)
C66 0.032(2) 0.032(2) 0.024(2) -0.0023(18) 0.003(2) 0.001(2)

loop_
_atom_type_symbol
_atom_type_description
_atom_type_scat_dispersion_real
_atom_type_scat_dispersion_imag
_atom_type_scat_source
C C 0.0033 0.0000 'International Tables Vol C Tables 4.2.6.8 and 6.1.1.4'
H H 0.0000 0.0000 'International Tables Vol C Tables 4.2.6.8 and 6.1.1.4'
N N 0.0061 0.0000 'International Tables Vol C Tables 4.2.6.8 and 6.1.1.4'
O O 0.0106 0.0000 'International Tables Vol C Tables 4.2.6.8 and 6.1.1.4'

loop_
_geom_angle_atom_site_label_1
_geom_angle_atom_site_label_2
_geom_angle_atom_site_label_3
_geom_angle
_geom_angle_publ_flag
C2 N1 C6 118.9(3) no
N1 C2 N2 119.0(4) no
N1 C2 N3 123.7(3) no
N2 C2 N3 117.3(4) no
C2 N2 H2A 120.0 no
C2 N2 H2B 120.0 no
H2A N2 H2B 120.0 no
C2 N3 C4 121.7(3) no
C2 N3 H3 119.2 no
C4 N3 H3 119.2 no
O4 C4 N3 119.6(3) no
O4 C4 C5 126.3(3) no
N3 C4 C5 113.9(3) no
C6 C5 C4 121.7(3) no
C6 C5 N5 123.7(3) no
C4 C5 N5 114.2(3) no
O51 N5 O52 122.6(3) no
O51 N5 C5 119.1(3) no
O52 N5 C5 118.3(3) no
N6 C6 N1 115.1(3) no
N6 C6 C5 125.0(3) no
N1 C6 C5 119.9(4) no
C6 N6 C61 123.4(3) no
C6 N6 C67 119.1(3) no
C61 N6 C67 116.4(3) no
N6 C67 H67A 109.5 no
N6 C67 H67B 109.5 no
H67A C67 H67B 109.5 no
N6 C67 H67C 109.5 no
H67A C67 H67C 109.5 no
H67B C67 H67C 109.5 no
C62 C61 C66 120.2(4) no
C62 C61 N6 120.6(4) no
C66 C61 N6 119.1(4) no
C61 C62 C63 120.0(4) no
C61 C62 H62 120.0 no
C63 C62 H62 120.0 no
C64 C63 C62 119.6(4) no
C64 C63 H63 120.2 no
C62 C63 H63 120.2 no
C65 C64 C63 120.3(4) no
C65 C64 H64 119.9 no
C63 C64 H64 119.9 no
C64 C65 C66 120.8(4) no
C64 C65 H65 119.6 no
C66 C65 H65 119.6 no
C65 C66 C61 119.0(4) no
C65 C66 H66 120.5 no
C61 C66 H66 120.5 no

loop_
_geom_bond_atom_site_label_1
_geom_bond_atom_site_label_2
_geom_bond_distance
_geom_bond_publ_flag
N1 C2 1.318(5) no
N1 C6 1.356(5) no
C2 N2 1.322(5) no
C2 N3 1.357(5) no
N2 H2A 0.88 no
N2 H2B 0.88 no
N3 C4 1.400(5) no
N3 H3 0.88 no
C4 O4 1.235(5) no
C4 C5 1.421(5) no
C5 C6 1.403(5) no
C5 N5 1.430(5) no
N5 O51 1.231(4) no
N5 O52 1.243(4) no
C6 N6 1.352(5) no
N6 C61 1.434(5) no
N6 C67 1.478(5) no
C67 H67A 0.98 no
C67 H67B 0.98 no
C67 H67C 0.98 no
C61 C62 1.376(5) no
C61 C66 1.392(5) no
C62 C63 1.386(5) no
C62 H62 0.95 no
C63 C64 1.384(6) no
C63 H63 0.95 no
C64 C65 1.363(6) no
C64 H64 0.95 no
C65 C66 1.385(6) no
C65 H65 0.95 no
C66 H66 0.95 no

loop_
_geom_hbond_atom_site_label_D
_geom_hbond_atom_site_label_H
_geom_hbond_atom_site_label_A
_geom_hbond_site_symmetry_A
_geom_hbond_distance_DH
_geom_hbond_distance_HA
_geom_hbond_distance_DA
_geom_hbond_angle_DHA
_geom_hbond_publ_flag
N2 H2B O4 3_466 0.88 1.97 2.783(4) 153 y
N2 H2B O51 1_455 0.88 2.40 2.936(5) 119 y
N3 H3 O4 3_466 0.88 2.25 3.000(5) 143 y
N3 H3 O51 3_466 0.88 2.33 3.093(4) 145 y

loop_
_geom_torsion_atom_site_label_1
_geom_torsion_atom_site_label_2
_geom_torsion_atom_site_label_3
_geom_torsion_atom_site_label_4
_geom_torsion
_geom_torsion_publ_flag
C6 N1 C2 N2 -176.6(4) no
C6 N1 C2 N3 3.4(6) no
N1 C2 N3 C4 -5.0(6) no
N2 C2 N3 C4 175.1(4) no
C2 N3 C4 O4 -175.0(4) no
C2 N3 C4 C5 1.2(5) no
O4 C4 C5 C6 179.6(4) no
N3 C4 C5 C6 3.6(6) no
O4 C4 C5 N5 6.9(6) no
N3 C4 C5 N5 -169.1(3) no
C6 C5 N5 O51 138.0(4) no
C4 C5 N5 O51 -49.4(5) no
C6 C5 N5 O52 -42.2(5) no
C4 C5 N5 O52 130.4(4) no
C2 N1 C6 N6 -178.3(3) no
C2 N1 C6 C5 1.6(6) no
C4 C5 C6 N6 174.6(3) no
N5 C5 C6 N6 -13.3(6) no
C4 C5 C6 N1 -5.2(6) no
N5 C5 C6 N1 166.8(4) no
N1 C6 N6 C61 161.7(4) no
C5 C6 N6 C61 -18.1(6) no
N1 C6 N6 C67 -6.1(5) no
C5 C6 N6 C67 174.1(4) no
C6 N6 C61 C62 -51.5(5) no
C67 N6 C61 C62 116.6(4) no
C6 N6 C61 C66 131.1(4) no
C67 N6 C61 C66 -60.7(5) no
C66 C61 C62 C63 -2.9(6) no
N6 C61 C62 C63 179.7(4) no
C61 C62 C63 C64 1.5(6) no
C62 C63 C64 C65 0.2(6) no
C63 C64 C65 C66 -0.3(6) no
C64 C65 C66 C61 -1.1(6) no
C62 C61 C66 C65 2.7(6) no
N6 C61 C66 C65 -179.9(4) no

loop_
_cod_related_entry_id
_cod_related_entry_database
_cod_related_entry_code
1 ChemSpider 21120620
